data_2240390
loop_
_publ_author_name
'Hebbachi, Rabihe'
'Djedouani, Amel'
'Kadri, Soumia'
'Mousser, H\'enia'
'Mousser, Abdelhamid'

_publ_section_title
;
 Crystal structure of
 (<i>E</i>)-1-[4-({4-[(4-methoxybenzylidene)amino]phenyl}sulfanyl)phenyl]ethan-1-one
;
_journal_issue 2
_journal_name_full 'Acta Crystallographica Section E'
_journal_page_first o109
_journal_page_last o110
_journal_paper_doi 10.1107/S205698901500033X
_journal_volume 71
_journal_year 2015
_chemical_formula_iupac 'C22 H19 N O2 S'
_chemical_formula_moiety 'C22 H19 N O2 S'
_chemical_formula_sum 'C22 H19 N O2 S'
_chemical_formula_weight 361.44
_chemical_name_systematic (<i>E</i>)-1-[4-({4-[(4-Methoxybenzylidene)amino]phenyl}sulfanyl)phenyl]ethan-1-one
_space_group_crystal_system triclinic
_space_group_IT_number 1
_space_group_name_Hall 'P 1'
_space_group_name_H-M_alt 'P 1'
_symmetry_space_group_name_Hall 'P 1'
_symmetry_space_group_name_H-M 'P 1'
_atom_sites_solution_hydrogens geom
_audit_creation_method SHELXL-2014/6
_cell_angle_alpha 81.844(2)
_cell_angle_beta 86.664(3)
_cell_angle_gamma 85.662(3)
_cell_formula_units_Z 2
_cell_length_a 5.7708(2)
_cell_length_b 8.0867(3)
_cell_length_c 19.6929(8)
_cell_measurement_temperature 293(2)
_cell_measurement_theta_max 27.103
_cell_measurement_theta_min 0.998
_cell_volume 906.05(6)
_computing_cell_refinement
;
SAINT (Bruker, 2006)
;
_computing_data_collection
;
SMART (Bruker, 2006)
;
_computing_data_reduction
;
SAINT (Bruker, 2006)
;
_computing_molecular_graphics
;
ORTEP-3 for Windows (Farrugia, 2012) and Mercury (Macrae <i>et al.</i>,
2008)
;
_computing_publication_material
;
WinGX (Farrugia, 2012) and SHELXL2014 (Sheldrick, 2015)
;
_computing_structure_refinement
;
SHELXL2014 (Sheldrick, 2015)
;
_computing_structure_solution
;
SHELXS97 (Sheldrick, 2008)
;
_diffrn_ambient_temperature 293(2)
_diffrn_measured_fraction_theta_full 0.957
_diffrn_measured_fraction_theta_max 0.983
_diffrn_measurement_device_type 'Bruker SMART 1K CCD area-detector'
_diffrn_measurement_method '\w scan'
_diffrn_radiation_monochromator graphite
_diffrn_radiation_source 'fine-focus sealed tube'
_diffrn_radiation_type MoK\a
_diffrn_radiation_wavelength 0.71073
_diffrn_reflns_av_R_equivalents 0.0317
_diffrn_reflns_limit_h_max 6
_diffrn_reflns_limit_h_min -6
_diffrn_reflns_limit_k_max 9
_diffrn_reflns_limit_k_min -9
_diffrn_reflns_limit_l_max 23
_diffrn_reflns_limit_l_min -22
_diffrn_reflns_number 19586
_diffrn_reflns_theta_full 25.242
_diffrn_reflns_theta_max 25.018
_diffrn_reflns_theta_min 2.550
_exptl_absorpt_coefficient_mu 0.195
_exptl_absorpt_correction_type none
_exptl_absorpt_process_details none
_exptl_crystal_colour colourless
_exptl_crystal_density_diffrn 1.325
_exptl_crystal_description prism
_exptl_crystal_F_000 380
_exptl_crystal_size_max 0.1
_exptl_crystal_size_mid 0.1
_exptl_crystal_size_min 0.1
_refine_diff_density_max 0.135
_refine_diff_density_min -0.187
_refine_ls_abs_structure_details
;
Flack <i>x</i> determined using 1952 quotients
[(<i>I</i>^+^)-(<i>I</i>^-^)]/[(<i>I</i>^+^)+(<i>I</i>^-^)]
(Parsons <i>et al.</i>,  2013)
;
_refine_ls_abs_structure_Flack 0.06(3)
_refine_ls_extinction_method none
_refine_ls_goodness_of_fit_ref 1.027
_refine_ls_hydrogen_treatment constr
_refine_ls_matrix_type full
_refine_ls_number_parameters 473
_refine_ls_number_reflns 6013
_refine_ls_number_restraints 3
_refine_ls_restrained_S_all 1.027
_refine_ls_R_factor_all 0.0574
_refine_ls_R_factor_gt 0.0394
_refine_ls_shift/su_max 0.000
_refine_ls_shift/su_mean 0.000
_refine_ls_structure_factor_coef Fsqd
_refine_ls_weighting_details 'w=1/[\s^2^(Fo^2^)+(0.0319P)^2^+0.0416P] where P=(Fo^2^+2Fc^2^)/3'
_refine_ls_weighting_scheme calc
_refine_ls_wR_factor_gt 0.0697
_refine_ls_wR_factor_ref 0.0764
_reflns_number_gt 4850
_reflns_number_total 6013
_reflns_threshold_expression I>2\s(I)
_cod_data_source_file su5056sup1.cif
_cod_data_source_block I
_cod_database_code 2240390
_cod_database_fobs_code 2240390
_shelx_space_group_comment
;
The symmetry employed for this shelxl refinement is uniquely defined
by the following loop, which should always be used as a source of
symmetry information in preference to the above space-group names.
They are only intended as comments.
;
_shelxl_version_number 2014/6

loop_
_space_group_symop_operation_xyz
'x, y, z'

loop_
_atom_site_type_symbol
_atom_site_label
_atom_site_fract_x
_atom_site_fract_y
_atom_site_fract_z
_atom_site_U_iso_or_equiv
_atom_site_adp_type
_atom_site_calc_flag
_atom_site_occupancy
S S1 0.40421(16) 0.84717(13) 0.09943(5) 0.0521(3) Uani d 1
O O1 1.2589(5) 0.9295(3) 0.65028(13) 0.0582(8) Uani d 1
O O2 1.1549(6) 1.1965(5) -0.14550(16) 0.0981(13) Uani d 1
N N1 0.7980(6) 0.9227(4) 0.36608(16) 0.0474(8) Uani d 1
C C1 0.9871(7) 0.8570(5) 0.38833(19) 0.0467(10) Uani d 1
H H1 1.0810 0.7913 0.3612 0.056 Uiso calc 1
C C2 1.0659(6) 0.8797(5) 0.45527(18) 0.0410(9) Uani d 1
C C3 0.9313(7) 0.9756(5) 0.49822(19) 0.0473(10) Uani d 1
H H3 0.7912 1.0293 0.4835 0.057 Uiso calc 1
C C4 1.0031(7) 0.9914(5) 0.5619(2) 0.0474(10) Uani d 1
H H4 0.9124 1.0569 0.5898 0.057 Uiso calc 1
C C5 1.2101(7) 0.9106(5) 0.58501(18) 0.0418(10) Uani d 1
C C6 1.3488(7) 0.8174(5) 0.54288(19) 0.0513(11) Uani d 1
H H6 1.4893 0.7645 0.5577 0.062 Uiso calc 1
C C7 1.2765(7) 0.8037(5) 0.4784(2) 0.0519(10) Uani d 1
H H7 1.3709 0.7422 0.4498 0.062 Uiso calc 1
C C8 1.4655(8) 0.8448(6) 0.6785(2) 0.0705(13) Uani d 1
H H8A 1.4721 0.8630 0.7255 0.106 Uiso calc 1
H H8B 1.5993 0.8877 0.6526 0.106 Uiso calc 1
H H8C 1.4638 0.7271 0.6764 0.106 Uiso calc 1
C C9 0.7237(6) 0.9003(4) 0.30085(18) 0.0395(9) Uani d 1
C C10 0.5119(6) 0.9821(5) 0.28283(19) 0.0454(10) Uani d 1
H H10 0.4293 1.0456 0.3132 0.054 Uiso calc 1
C C11 0.4219(6) 0.9703(5) 0.22036(19) 0.0446(10) Uani d 1
H H11 0.2796 1.0260 0.2089 0.054 Uiso calc 1
C C12 0.5420(6) 0.8762(5) 0.17482(18) 0.0404(9) Uani d 1
C C13 0.7546(6) 0.7946(5) 0.19237(19) 0.0462(10) Uani d 1
H H13 0.8370 0.7312 0.1619 0.055 Uiso calc 1
C C14 0.8444(6) 0.8068(5) 0.25442(19) 0.0446(10) Uani d 1
H H14 0.9876 0.7520 0.2655 0.054 Uiso calc 1
C C15 0.5884(6) 0.9284(4) 0.02990(18) 0.0392(9) Uani d 1
C C16 0.7859(6) 1.0131(4) 0.03509(18) 0.0417(9) Uani d 1
H H16 0.8307 1.0313 0.0779 0.050 Uiso calc 1
C C17 0.9151(6) 1.0700(5) -0.02354(19) 0.0474(10) Uani d 1
H H17 1.0464 1.1273 -0.0196 0.057 Uiso calc 1
C C18 0.8547(6) 1.0441(5) -0.08816(19) 0.0456(10) Uani d 1
C C19 0.6550(7) 0.9614(5) -0.09213(19) 0.0489(10) Uani d 1
H H19 0.6093 0.9443 -0.1350 0.059 Uiso calc 1
C C20 0.5227(7) 0.9041(5) -0.03450(19) 0.0475(10) Uani d 1
H H20 0.3894 0.8491 -0.0386 0.057 Uiso calc 1
C C21 1.0007(8) 1.1056(6) -0.1499(2) 0.0569(11) Uani d 1
C C22 0.9573(9) 1.0531(6) -0.2177(2) 0.0800(15) Uani d 1
H H22A 1.0659 1.1021 -0.2522 0.120 Uiso calc 1
H H22B 0.8016 1.0901 -0.2302 0.120 Uiso calc 1
H H22C 0.9767 0.9333 -0.2144 0.120 Uiso calc 1
S S2 -0.10116(16) 0.32763(13) 0.16371(5) 0.0510(3) Uani d 1
O O3 0.8434(5) 0.4410(4) 0.69853(14) 0.0654(8) Uani d 1
O O4 0.2586(6) 0.6780(4) -0.14986(14) 0.0845(10) Uani d 1
N N2 0.4418(5) 0.4400(4) 0.40143(16) 0.0475(8) Uani d 1
C C23 0.4230(7) 0.3483(5) 0.4586(2) 0.0528(11) Uani d 1
H H23 0.3251 0.2609 0.4627 0.063 Uiso calc 1
C C24 0.5470(7) 0.3721(5) 0.51887(19) 0.0446(10) Uani d 1
C C25 0.7361(7) 0.4704(5) 0.5146(2) 0.0490(10) Uani d 1
H H25 0.7923 0.5194 0.4718 0.059 Uiso calc 1
C C26 0.8425(7) 0.4964(5) 0.57344(19) 0.0487(10) Uani d 1
H H26 0.9686 0.5627 0.5701 0.058 Uiso calc 1
C C27 0.7591(7) 0.4226(5) 0.6370(2) 0.0466(10) Uani d 1
C C28 0.5749(7) 0.3232(5) 0.6414(2) 0.0539(11) Uani d 1
H H28 0.5203 0.2723 0.6840 0.065 Uiso calc 1
C C29 0.4705(7) 0.2986(5) 0.5829(2) 0.0557(11) Uani d 1
H H29 0.3458 0.2310 0.5866 0.067 Uiso calc 1
C C30 1.0244(8) 0.5508(6) 0.6994(2) 0.0753(14) Uani d 1
H H30A 1.0722 0.5461 0.7456 0.113 Uiso calc 1
H H30B 0.9687 0.6632 0.6826 0.113 Uiso calc 1
H H30C 1.1544 0.5171 0.6706 0.113 Uiso calc 1
C C31 0.3062(6) 0.4115(4) 0.34626(18) 0.0399(9) Uani d 1
C C32 0.3869(6) 0.4741(4) 0.28040(18) 0.0429(9) Uani d 1
H H32 0.5214 0.5320 0.2746 0.052 Uiso calc 1
C C33 0.2704(6) 0.4515(5) 0.22338(19) 0.0422(9) Uani d 1
H H33 0.3268 0.4939 0.1797 0.051 Uiso calc 1
C C34 0.0701(6) 0.3659(4) 0.23136(17) 0.0362(9) Uani d 1
C C35 -0.0163(6) 0.3070(5) 0.29683(18) 0.0428(10) Uani d 1
H H35 -0.1530 0.2516 0.3025 0.051 Uiso calc 1
C C36 0.1005(6) 0.3307(5) 0.35358(18) 0.0455(10) Uani d 1
H H36 0.0405 0.2920 0.3973 0.055 Uiso calc 1
C C37 0.0526(6) 0.4036(4) 0.08628(17) 0.0385(9) Uani d 1
C C38 0.2689(6) 0.3346(5) 0.06659(18) 0.0438(9) Uani d 1
H H38 0.3481 0.2541 0.0969 0.053 Uiso calc 1
C C39 0.3663(7) 0.3849(5) 0.00259(19) 0.0434(10) Uani d 1
H H39 0.5111 0.3369 -0.0101 0.052 Uiso calc 1
C C40 0.2549(6) 0.5052(5) -0.04367(17) 0.0396(9) Uani d 1
C C41 0.0402(7) 0.5757(5) -0.02320(19) 0.0476(10) Uani d 1
H H41 -0.0369 0.6583 -0.0531 0.057 Uiso calc 1
C C42 -0.0611(7) 0.5250(5) 0.04106(19) 0.0465(10) Uani d 1
H H42 -0.2059 0.5726 0.0539 0.056 Uiso calc 1
C C43 0.3520(7) 0.5607(5) -0.1144(2) 0.0515(10) Uani d 1
C C44 0.5658(8) 0.4716(6) -0.1407(2) 0.0737(14) Uani d 1
H H44A 0.5995 0.5168 -0.1877 0.111 Uiso calc 1
H H44B 0.5421 0.3545 -0.1378 0.111 Uiso calc 1
H H44C 0.6939 0.4859 -0.1136 0.111 Uiso calc 1

loop_
_atom_site_aniso_label
_atom_site_aniso_U_11
_atom_site_aniso_U_22
_atom_site_aniso_U_33
_atom_site_aniso_U_12
_atom_site_aniso_U_13
_atom_site_aniso_U_23
S1 0.0437(6) 0.0641(8) 0.0497(6) -0.0147(5) -0.0073(5) -0.0046(5)
O1 0.064(2) 0.069(2) 0.0441(17) -0.0068(16) -0.0058(15) -0.0138(14)
O2 0.085(3) 0.149(4) 0.062(2) -0.049(3) 0.0066(19) -0.001(2)
N1 0.046(2) 0.052(2) 0.0449(19) -0.0003(17) -0.0026(17) -0.0098(16)
C1 0.053(3) 0.044(3) 0.043(2) 0.002(2) 0.002(2) -0.0083(18)
C2 0.042(2) 0.040(2) 0.040(2) -0.0033(18) 0.0031(19) -0.0058(18)
C3 0.044(2) 0.046(3) 0.051(3) 0.0025(19) 0.001(2) -0.007(2)
C4 0.048(3) 0.047(3) 0.048(2) -0.002(2) 0.008(2) -0.0152(19)
C5 0.047(3) 0.041(2) 0.039(2) -0.011(2) -0.002(2) -0.0073(18)
C6 0.046(2) 0.060(3) 0.047(2) 0.005(2) -0.007(2) -0.011(2)
C7 0.053(3) 0.053(3) 0.050(2) 0.006(2) 0.000(2) -0.014(2)
C8 0.073(3) 0.085(4) 0.056(3) -0.014(3) -0.017(3) -0.006(2)
C9 0.039(2) 0.039(2) 0.040(2) -0.0044(18) 0.0025(19) -0.0066(17)
C10 0.041(2) 0.044(3) 0.050(2) 0.0023(19) 0.003(2) -0.0083(19)
C11 0.033(2) 0.047(3) 0.050(3) 0.0010(18) -0.001(2) 0.0019(19)
C12 0.040(2) 0.040(2) 0.040(2) -0.0035(19) -0.0002(19) -0.0033(18)
C13 0.045(3) 0.049(3) 0.046(2) 0.002(2) -0.001(2) -0.0119(19)
C14 0.039(2) 0.045(3) 0.048(2) 0.0059(19) -0.006(2) -0.006(2)
C15 0.041(2) 0.037(2) 0.041(2) 0.0025(18) -0.0080(18) -0.0080(17)
C16 0.041(2) 0.047(2) 0.040(2) -0.0034(19) -0.0093(19) -0.0110(18)
C17 0.040(2) 0.059(3) 0.046(2) -0.009(2) -0.006(2) -0.011(2)
C18 0.045(2) 0.049(3) 0.042(2) 0.006(2) -0.0108(19) -0.0064(19)
C19 0.054(3) 0.055(3) 0.039(2) -0.001(2) -0.015(2) -0.0109(19)
C20 0.047(3) 0.050(3) 0.048(3) -0.004(2) -0.015(2) -0.012(2)
C21 0.054(3) 0.065(3) 0.050(3) 0.005(2) -0.005(2) -0.003(2)
C22 0.114(4) 0.078(4) 0.047(3) 0.001(3) -0.002(3) -0.010(2)
S2 0.0423(6) 0.0712(8) 0.0421(6) -0.0166(5) -0.0022(5) -0.0097(5)
O3 0.078(2) 0.073(2) 0.0477(18) -0.0194(17) -0.0165(16) -0.0049(15)
O4 0.118(3) 0.082(2) 0.0437(18) 0.014(2) -0.0032(18) 0.0140(17)
N2 0.051(2) 0.053(2) 0.041(2) -0.0030(16) -0.0040(17) -0.0137(17)
C23 0.059(3) 0.045(3) 0.056(3) -0.007(2) -0.011(2) -0.008(2)
C24 0.051(3) 0.037(2) 0.049(2) -0.001(2) -0.011(2) -0.0106(19)
C25 0.052(3) 0.051(3) 0.043(2) -0.001(2) 0.002(2) -0.0062(19)
C26 0.047(2) 0.053(3) 0.047(3) -0.009(2) -0.004(2) -0.008(2)
C27 0.050(3) 0.048(3) 0.044(2) -0.001(2) -0.008(2) -0.0105(19)
C28 0.061(3) 0.054(3) 0.046(2) -0.008(2) -0.009(2) 0.000(2)
C29 0.058(3) 0.050(3) 0.059(3) -0.013(2) -0.012(2) 0.001(2)
C30 0.066(3) 0.097(4) 0.070(3) -0.024(3) -0.018(3) -0.021(3)
C31 0.041(2) 0.039(2) 0.040(2) 0.0026(18) -0.0019(18) -0.0089(18)
C32 0.038(2) 0.046(3) 0.045(2) -0.0111(18) -0.0022(19) -0.0047(18)
C33 0.040(2) 0.048(2) 0.037(2) -0.0061(18) 0.0042(18) -0.0023(17)
C34 0.034(2) 0.038(2) 0.036(2) 0.0002(18) -0.0014(17) -0.0065(17)
C35 0.036(2) 0.048(3) 0.045(2) -0.0100(18) 0.0006(19) -0.0041(19)
C36 0.044(2) 0.057(3) 0.035(2) -0.003(2) 0.0018(19) -0.0033(19)
C37 0.040(2) 0.042(2) 0.036(2) -0.0046(18) -0.0063(18) -0.0107(18)
C38 0.043(2) 0.045(2) 0.040(2) 0.0057(19) -0.0080(19) 0.0012(17)
C39 0.041(2) 0.047(3) 0.042(2) 0.0021(19) -0.0037(19) -0.0063(19)
C40 0.047(2) 0.039(2) 0.035(2) -0.0056(18) -0.0084(18) -0.0067(17)
C41 0.054(3) 0.045(3) 0.044(2) 0.005(2) -0.016(2) -0.0025(18)
C42 0.041(2) 0.049(3) 0.049(2) 0.0074(19) -0.007(2) -0.011(2)
C43 0.069(3) 0.050(3) 0.037(2) -0.009(2) -0.010(2) -0.006(2)
C44 0.073(3) 0.092(4) 0.053(3) -0.004(3) 0.013(3) -0.005(3)

loop_
_atom_type_symbol
_atom_type_description
_atom_type_scat_dispersion_real
_atom_type_scat_dispersion_imag
_atom_type_scat_source
C C 0.0033 0.0016 'International Tables Vol C Tables 4.2.6.8 and 6.1.1.4'
H H 0.0000 0.0000 'International Tables Vol C Tables 4.2.6.8 and 6.1.1.4'
N N 0.0061 0.0033 'International Tables Vol C Tables 4.2.6.8 and 6.1.1.4'
O O 0.0106 0.0060 'International Tables Vol C Tables 4.2.6.8 and 6.1.1.4'
S S 0.1246 0.1234 'International Tables Vol C Tables 4.2.6.8 and 6.1.1.4'

loop_
_geom_angle_atom_site_label_1
_geom_angle_atom_site_label_2
_geom_angle_atom_site_label_3
_geom_angle
C15 S1 C12 105.80(17)
C5 O1 C8 118.5(3)
C1 N1 C9 121.9(3)
N1 C1 C2 122.5(3)
N1 C1 H1 118.8
C2 C1 H1 118.8
C7 C2 C3 118.1(4)
C7 C2 C1 120.8(3)
C3 C2 C1 121.1(3)
C4 C3 C2 120.6(4)
C4 C3 H3 119.7
C2 C3 H3 119.7
C3 C4 C5 120.5(4)
C3 C4 H4 119.7
C5 C4 H4 119.7
O1 C5 C6 124.7(4)
O1 C5 C4 115.4(3)
C6 C5 C4 119.9(3)
C7 C6 C5 119.2(4)
C7 C6 H6 120.4
C5 C6 H6 120.4
C6 C7 C2 121.6(4)
C6 C7 H7 119.2
C2 C7 H7 119.2
O1 C8 H8A 109.5
O1 C8 H8B 109.5
H8A C8 H8B 109.5
O1 C8 H8C 109.5
H8A C8 H8C 109.5
H8B C8 H8C 109.5
C10 C9 C14 118.5(3)
C10 C9 N1 115.5(3)
C14 C9 N1 126.0(3)
C11 C10 C9 120.8(3)
C11 C10 H10 119.6
C9 C10 H10 119.6
C12 C11 C10 120.3(3)
C12 C11 H11 119.8
C10 C11 H11 119.8
C11 C12 C13 119.2(3)
C11 C12 S1 118.3(3)
C13 C12 S1 122.2(3)
C14 C13 C12 120.4(3)
C14 C13 H13 119.8
C12 C13 H13 119.8
C13 C14 C9 120.7(3)
C13 C14 H14 119.6
C9 C14 H14 119.6
C20 C15 C16 119.3(3)
C20 C15 S1 115.1(3)
C16 C15 S1 125.5(3)
C17 C16 C15 119.7(3)
C17 C16 H16 120.2
C15 C16 H16 120.2
C16 C17 C18 121.8(3)
C16 C17 H17 119.1
C18 C17 H17 119.1
C17 C18 C19 117.5(3)
C17 C18 C21 120.0(4)
C19 C18 C21 122.5(3)
C20 C19 C18 121.8(3)
C20 C19 H19 119.1
C18 C19 H19 119.1
C19 C20 C15 119.9(4)
C19 C20 H20 120.1
C15 C20 H20 120.1
O2 C21 C18 120.4(4)
O2 C21 C22 120.1(4)
C18 C21 C22 119.5(4)
C21 C22 H22A 109.5
C21 C22 H22B 109.5
H22A C22 H22B 109.5
C21 C22 H22C 109.5
H22A C22 H22C 109.5
H22B C22 H22C 109.5
C37 S2 C34 105.96(16)
C27 O3 C30 118.7(3)
C23 N2 C31 119.6(3)
N2 C23 C24 123.6(4)
N2 C23 H23 118.2
C24 C23 H23 118.2
C29 C24 C25 118.2(3)
C29 C24 C23 119.2(4)
C25 C24 C23 122.6(4)
C24 C25 C26 120.9(4)
C24 C25 H25 119.5
C26 C25 H25 119.5
C27 C26 C25 119.4(4)
C27 C26 H26 120.3
C25 C26 H26 120.3
O3 C27 C28 114.8(4)
O3 C27 C26 125.4(4)
C28 C27 C26 119.8(4)
C27 C28 C29 120.3(4)
C27 C28 H28 119.9
C29 C28 H28 119.9
C28 C29 C24 121.4(4)
C28 C29 H29 119.3
C24 C29 H29 119.3
O3 C30 H30A 109.5
O3 C30 H30B 109.5
H30A C30 H30B 109.5
O3 C30 H30C 109.5
H30A C30 H30C 109.5
H30B C30 H30C 109.5
C36 C31 C32 118.3(3)
C36 C31 N2 125.3(3)
C32 C31 N2 116.4(3)
C33 C32 C31 121.1(3)
C33 C32 H32 119.5
C31 C32 H32 119.5
C34 C33 C32 120.0(3)
C34 C33 H33 120.0
C32 C33 H33 120.0
C33 C34 C35 119.6(3)
C33 C34 S2 125.6(3)
C35 C34 S2 114.7(3)
C36 C35 C34 120.0(4)
C36 C35 H35 120.0
C34 C35 H35 120.0
C35 C36 C31 120.9(3)
C35 C36 H36 119.5
C31 C36 H36 119.5
C42 C37 C38 119.2(3)
C42 C37 S2 117.6(3)
C38 C37 S2 122.8(3)
C39 C38 C37 120.1(3)
C39 C38 H38 120.0
C37 C38 H38 120.0
C38 C39 C40 121.7(3)
C38 C39 H39 119.2
C40 C39 H39 119.2
C39 C40 C41 117.9(3)
C39 C40 C43 123.4(3)
C41 C40 C43 118.7(3)
C42 C41 C40 121.0(3)
C42 C41 H41 119.5
C40 C41 H41 119.5
C37 C42 C41 120.1(3)
C37 C42 H42 119.9
C41 C42 H42 119.9
O4 C43 C44 120.1(4)
O4 C43 C40 120.3(4)
C44 C43 C40 119.6(4)
C43 C44 H44A 109.5
C43 C44 H44B 109.5
H44A C44 H44B 109.5
C43 C44 H44C 109.5
H44A C44 H44C 109.5
H44B C44 H44C 109.5

loop_
_geom_bond_atom_site_label_1
_geom_bond_atom_site_label_2
_geom_bond_distance
S1 C15 1.765(4)
S1 C12 1.776(4)
O1 C5 1.363(4)
O1 C8 1.430(5)
O2 C21 1.210(5)
N1 C1 1.252(4)
N1 C9 1.417(4)
C1 C2 1.459(5)
C1 H1 0.9300
C2 C7 1.391(5)
C2 C3 1.392(5)
C3 C4 1.369(5)
C3 H3 0.9300
C4 C5 1.386(5)
C4 H4 0.9300
C5 C6 1.381(5)
C6 C7 1.380(5)
C6 H6 0.9300
C7 H7 0.9300
C8 H8A 0.9600
C8 H8B 0.9600
C8 H8C 0.9600
C9 C10 1.385(5)
C9 C14 1.391(5)
C10 C11 1.381(5)
C10 H10 0.9300
C11 C12 1.381(5)
C11 H11 0.9300
C12 C13 1.386(5)
C13 C14 1.374(5)
C13 H13 0.9300
C14 H14 0.9300
C15 C20 1.389(5)
C15 C16 1.389(5)
C16 C17 1.379(5)
C16 H16 0.9300
C17 C18 1.387(5)
C17 H17 0.9300
C18 C19 1.387(5)
C18 C21 1.486(5)
C19 C20 1.374(5)
C19 H19 0.9300
C20 H20 0.9300
C21 C22 1.498(6)
C22 H22A 0.9600
C22 H22B 0.9600
C22 H22C 0.9600
S2 C37 1.775(3)
S2 C34 1.779(3)
O3 C27 1.362(4)
O3 C30 1.424(5)
O4 C43 1.207(5)
N2 C23 1.260(4)
N2 C31 1.429(4)
C23 C24 1.464(5)
C23 H23 0.9300
C24 C29 1.378(5)
C24 C25 1.389(5)
C25 C26 1.391(5)
C25 H25 0.9300
C26 C27 1.385(5)
C26 H26 0.9300
C27 C28 1.372(5)
C28 C29 1.376(5)
C28 H28 0.9300
C29 H29 0.9300
C30 H30A 0.9600
C30 H30B 0.9600
C30 H30C 0.9600
C31 C36 1.388(5)
C31 C32 1.391(5)
C32 C33 1.382(5)
C32 H32 0.9300
C33 C34 1.382(5)
C33 H33 0.9300
C34 C35 1.387(5)
C35 C36 1.382(5)
C35 H35 0.9300
C36 H36 0.9300
C37 C42 1.382(5)
C37 C38 1.385(5)
C38 C39 1.370(5)
C38 H38 0.9300
C39 C40 1.383(5)
C39 H39 0.9300
C40 C41 1.386(5)
C40 C43 1.491(5)
C41 C42 1.384(5)
C41 H41 0.9300
C42 H42 0.9300
C43 C44 1.485(6)
C44 H44A 0.9600
C44 H44B 0.9600
C44 H44C 0.9600

loop_
_geom_hbond_atom_site_label_D
_geom_hbond_atom_site_label_H
_geom_hbond_atom_site_label_A
_geom_hbond_site_symmetry_A
_geom_hbond_distance_DH
_geom_hbond_distance_HA
_geom_hbond_distance_DA
_geom_hbond_angle_DHA
C17 H17 Cg6 1_665 0.93 3.00 3.734(4) 137
C26 H26 Cg1 1_555 0.93 2.96 3.763(4) 146
C32 H32 Cg2 1_555 0.93 2.98 3.706(4) 136
C41 H41 Cg3 1_455 0.93 2.99 3.670(4) 131

loop_
_geom_torsion_atom_site_label_1
_geom_torsion_atom_site_label_2
_geom_torsion_atom_site_label_3
_geom_torsion_atom_site_label_4
_geom_torsion
C9 N1 C1 C2 179.7(3)
N1 C1 C2 C7 179.5(4)
N1 C1 C2 C3 0.6(6)
C7 C2 C3 C4 -1.2(6)
C1 C2 C3 C4 177.8(3)
C2 C3 C4 C5 -0.8(5)
C8 O1 C5 C6 -1.3(5)
C8 O1 C5 C4 177.8(4)
C3 C4 C5 O1 -177.2(3)
C3 C4 C5 C6 2.0(6)
O1 C5 C6 C7 178.0(4)
C4 C5 C6 C7 -1.2(6)
C5 C6 C7 C2 -0.9(6)
C3 C2 C7 C6 2.0(6)
C1 C2 C7 C6 -177.0(4)
C1 N1 C9 C10 -179.3(4)
C1 N1 C9 C14 0.0(5)
C14 C9 C10 C11 0.4(5)
N1 C9 C10 C11 179.7(3)
C9 C10 C11 C12 0.1(5)
C10 C11 C12 C13 -0.4(5)
C10 C11 C12 S1 173.4(3)
C15 S1 C12 C11 121.4(3)
C15 S1 C12 C13 -65.0(3)
C11 C12 C13 C14 0.2(5)
S1 C12 C13 C14 -173.3(3)
C12 C13 C14 C9 0.3(6)
C10 C9 C14 C13 -0.6(5)
N1 C9 C14 C13 -179.8(3)
C12 S1 C15 C20 174.3(3)
C12 S1 C15 C16 -6.2(4)
C20 C15 C16 C17 -0.7(5)
S1 C15 C16 C17 179.9(3)
C15 C16 C17 C18 -0.5(6)
C16 C17 C18 C19 1.4(5)
C16 C17 C18 C21 -179.2(4)
C17 C18 C19 C20 -1.1(6)
C21 C18 C19 C20 179.5(4)
C18 C19 C20 C15 -0.1(6)
C16 C15 C20 C19 1.0(5)
S1 C15 C20 C19 -179.5(3)
C17 C18 C21 O2 -9.5(6)
C19 C18 C21 O2 169.9(4)
C17 C18 C21 C22 170.0(4)
C19 C18 C21 C22 -10.6(6)
C31 N2 C23 C24 -177.4(3)
N2 C23 C24 C29 162.3(4)
N2 C23 C24 C25 -15.8(6)
C29 C24 C25 C26 -1.2(6)
C23 C24 C25 C26 176.9(4)
C24 C25 C26 C27 0.3(6)
C30 O3 C27 C28 -175.9(4)
C30 O3 C27 C26 3.3(6)
C25 C26 C27 O3 -178.3(3)
C25 C26 C27 C28 0.8(6)
O3 C27 C28 C29 178.3(4)
C26 C27 C28 C29 -0.9(6)
C27 C28 C29 C24 0.0(6)
C25 C24 C29 C28 1.1(6)
C23 C24 C29 C28 -177.1(4)
C23 N2 C31 C36 22.6(5)
C23 N2 C31 C32 -159.0(4)
C36 C31 C32 C33 -2.3(5)
N2 C31 C32 C33 179.2(3)
C31 C32 C33 C34 0.1(5)
C32 C33 C34 C35 1.8(5)
C32 C33 C34 S2 179.4(3)
C37 S2 C34 C33 5.3(4)
C37 S2 C34 C35 -176.9(3)
C33 C34 C35 C36 -1.5(5)
S2 C34 C35 C36 -179.4(3)
C34 C35 C36 C31 -0.7(5)
C32 C31 C36 C35 2.6(5)
N2 C31 C36 C35 -179.0(3)
C34 S2 C37 C42 -122.2(3)
C34 S2 C37 C38 64.7(3)
C42 C37 C38 C39 -1.0(5)
S2 C37 C38 C39 172.0(3)
C37 C38 C39 C40 0.5(6)
C38 C39 C40 C41 0.6(6)
C38 C39 C40 C43 -178.5(4)
C39 C40 C41 C42 -1.1(5)
C43 C40 C41 C42 178.0(3)
C38 C37 C42 C41 0.4(5)
S2 C37 C42 C41 -173.0(3)
C40 C41 C42 C37 0.7(5)
C39 C40 C43 O4 -172.4(4)
C41 C40 C43 O4 8.5(6)
C39 C40 C43 C44 7.1(6)
C41 C40 C43 C44 -172.0(4)
